data_7154946
loop_
_publ_author_name
'Khanvilkar, Aditya N.'
'Bedekar, Ashutosh V.'

_publ_section_title
;
 Synthesis and characterization of chiral aza-macrocycles and study of
 their enantiomer recognition ability for organo-phosphoric acid and
 phosphonic acid derivatives by (31)P NMR and fluorescence spectroscopy.
;
_journal_issue 9
_journal_name_full 'Organic &amp; biomolecular chemistry'
_journal_page_first 2742
_journal_page_last 2748
_journal_paper_doi 10.1039/c5ob02616d
_journal_volume 14
_journal_year 2016
_chemical_absolute_configuration rm
_chemical_formula_moiety 'C43 H49 N3 O4'
_chemical_formula_sum 'C43 H49 N3 O4'
_chemical_formula_weight 671.85
_chemical_name_systematic
; 
 ? 
;
_space_group_IT_number 19
_space_group_name_Hall 'P 2ac 2ab'
_symmetry_cell_setting orthorhombic
_symmetry_space_group_name_Hall 'P 2ac 2ab'
_symmetry_space_group_name_H-M 'P 21 21 21'
_atom_sites_solution_hydrogens geom
_atom_sites_solution_primary direct
_atom_sites_solution_secondary difmap
_audit_creation_method SHELXL-97
_audit_update_record
;
2014-05-20 deposited with the CCDC.
2016-01-28 downloaded from the CCDC.
;
_cell_angle_alpha 90.00
_cell_angle_beta 90.00
_cell_angle_gamma 90.00
_cell_formula_units_Z 4
_cell_length_a 12.5755(7)
_cell_length_b 16.6410(10)
_cell_length_c 17.7068(10)
_cell_measurement_temperature 293(2)
_cell_volume 3705.5(4)
_computing_structure_refinement 'SHELXL-97 (Sheldrick, 1997)'
_computing_structure_solution 'SHELXS-97 (Sheldrick, 1990)'
_diffrn_ambient_temperature 293(2)
_diffrn_measured_fraction_theta_full 1
_diffrn_measured_fraction_theta_max 1
_diffrn_radiation_monochromator graphite
_diffrn_radiation_source 'fine-focus sealed tube'
_diffrn_radiation_type MoK\a
_diffrn_radiation_wavelength 0.71073
_diffrn_reflns_av_R_equivalents 0.0246
_diffrn_reflns_av_sigmaI/netI 0.0658
_diffrn_reflns_limit_h_max 17
_diffrn_reflns_limit_h_min -16
_diffrn_reflns_limit_k_max 22
_diffrn_reflns_limit_k_min -12
_diffrn_reflns_limit_l_max 24
_diffrn_reflns_limit_l_min -23
_diffrn_reflns_number 10724
_diffrn_reflns_theta_full 29.00
_diffrn_reflns_theta_max 29.00
_diffrn_reflns_theta_min 3.07
_exptl_absorpt_coefficient_mu 0.077
_exptl_crystal_density_diffrn 1.204
_exptl_crystal_density_method 'not measured'
_exptl_crystal_F_000 1440.0
_refine_diff_density_max 0.188
_refine_diff_density_min -0.155
_refine_diff_density_rms 0.032
_refine_ls_abs_structure_details 'Flack H D (1983), Acta Cryst. A39, 876-881'
_refine_ls_abs_structure_Flack 0.5(10)
_refine_ls_extinction_method none
_refine_ls_goodness_of_fit_ref 0.928
_refine_ls_hydrogen_treatment mixed
_refine_ls_matrix_type full
_refine_ls_number_parameters 453
_refine_ls_number_reflns 7779
_refine_ls_number_restraints 0
_refine_ls_restrained_S_all 0.928
_refine_ls_R_factor_all 0.0884
_refine_ls_R_factor_gt 0.0516
_refine_ls_shift/su_max 0.022
_refine_ls_shift/su_mean 0.003
_refine_ls_structure_factor_coef Fsqd
_refine_ls_weighting_details 'calc w=1/[\s^2^(Fo^2^)+(0.0367P)^2^+0.0000P] where P=(Fo^2^+2Fc^2^)/3'
_refine_ls_weighting_scheme calc
_refine_ls_wR_factor_gt 0.0835
_refine_ls_wR_factor_ref 0.0956
_reflns_number_gt 5078
_reflns_number_total 9846
_reflns_threshold_expression >2sigma(I)
_cod_data_source_file c5ob02616d2.cif
_cod_data_source_block shelxl
_cod_depositor_comments 'Adding full bibliography for 7154946--7154947.cif.'
_cod_database_code 7154946

loop_
_symmetry_equiv_pos_as_xyz
'x, y, z'
'-x+1/2, -y, z+1/2'
'x+1/2, -y+1/2, -z'
'-x, y+1/2, -z+1/2'

loop_
_atom_site_label
_atom_site_type_symbol
_atom_site_fract_x
_atom_site_fract_y
_atom_site_fract_z
_atom_site_U_iso_or_equiv
_atom_site_adp_type
_atom_site_occupancy
_atom_site_symmetry_multiplicity
_atom_site_calc_flag
_atom_site_refinement_flags
O23 O 1.19041(10) 1.33343(8) 1.20096(8) 0.0376(3) Uani 1 1 d .
N26 N 1.37504(14) 1.34045(10) 1.12089(9) 0.0373(4) Uani 1 1 d .
O3 O 1.51940(11) 1.46019(9) 1.14222(8) 0.0423(4) Uani 1 1 d .
N16 N 1.08846(13) 1.48199(10) 1.21731(9) 0.0366(4) Uani 1 1 d .
C13 C 1.28906(16) 1.52216(13) 1.28574(11) 0.0359(5) Uani 1 1 d .
H13 H 1.2883 1.4863 1.2454 0.043 Uiso 1 1 calc R
C17 C 1.07234(15) 1.41810(12) 1.27305(12) 0.0368(5) Uani 1 1 d .
H17 H 1.1288 1.4251 1.3106 0.044 Uiso 1 1 calc R
C15 C 1.10163(17) 1.56170(12) 1.25007(13) 0.0437(6) Uani 1 1 d .
H15A H 1.0390 1.5747 1.2796 0.052 Uiso 1 1 calc R
H15B H 1.1072 1.6008 1.2097 0.052 Uiso 1 1 calc R
C25 C 1.30205(18) 1.28585(12) 1.10176(11) 0.0364(5) Uani 1 1 d .
C32 C 1.20120(19) 1.62066(14) 1.36009(13) 0.0500(6) Uani 1 1 d .
H32 H 1.1410 1.6505 1.3720 0.060 Uiso 1 1 calc R
C30 C 1.38100(19) 1.58344(14) 1.38756(12) 0.0499(6) Uani 1 1 d .
H30 H 1.4421 1.5897 1.4165 0.060 Uiso 1 1 calc R
C1 C 1.46524(17) 1.33929(13) 1.08132(12) 0.0402(5) Uani 1 1 d .
C24 C 1.19781(19) 1.28322(14) 1.14318(13) 0.0449(6) Uani 1 1 d .
C12 C 1.37928(16) 1.52800(13) 1.32930(11) 0.0362(5) Uani 1 1 d .
C22 C 1.08782(15) 1.33438(12) 1.24072(12) 0.0370(5) Uani 1 1 d .
H22 H 1.0306 1.3227 1.2048 0.044 Uiso 1 1 calc R
C4 C 1.59550(17) 1.52587(14) 1.15426(12) 0.0419(5) Uani 1 1 d .
H4 H 1.6676 1.5039 1.1578 0.050 Uiso 1 1 calc R
C14 C 1.19911(16) 1.56807(12) 1.30008(12) 0.0375(5) Uani 1 1 d .
N10 N 1.56949(13) 1.51565(11) 1.29588(9) 0.0395(4) Uani 1 1 d .
C2 C 1.55088(19) 1.40036(15) 1.09702(12) 0.0473(6) Uani 1 1 d .
C39 C 1.09658(18) 1.52362(13) 1.08571(12) 0.0423(5) Uani 1 1 d .
C18 C 0.96771(18) 1.41860(16) 1.31765(14) 0.0538(7) Uani 1 1 d .
H18A H 0.9566 1.4715 1.3392 0.065 Uiso 1 1 calc R
H18B H 0.9091 1.4074 1.2836 0.065 Uiso 1 1 calc R
C27 C 1.4860(2) 1.28553(14) 1.02346(13) 0.0524(7) Uani 1 1 d .
H27 H 1.5505 1.2868 0.9978 0.063 Uiso 1 1 calc R
C45 C 1.67305(17) 1.39201(14) 1.33126(14) 0.0433(6) Uani 1 1 d .
C40 C 1.0548(2) 1.58270(14) 1.03877(13) 0.0538(7) Uani 1 1 d .
H40 H 0.9837 1.5972 1.0437 0.065 Uiso 1 1 calc R
C35 C 1.67140(17) 1.48323(13) 1.32276(12) 0.0431(5) Uani 1 1 d .
H35 H 1.7244 1.4965 1.2841 0.052 Uiso 1 1 calc R
C11 C 1.47295(16) 1.47241(14) 1.31576(12) 0.0411(5) Uani 1 1 d .
H11A H 1.4858 1.4411 1.3610 0.049 Uiso 1 1 calc R
H11B H 1.4553 1.4354 1.2754 0.049 Uiso 1 1 calc R
C7 C 1.6224(2) 1.70000(15) 1.17183(15) 0.0617(7) Uani 1 1 d .
H7A H 1.5496 1.7186 1.1670 0.074 Uiso 1 1 calc R
H7B H 1.6675 1.7464 1.1803 0.074 Uiso 1 1 calc R
O38 O 1.63862(14) 1.39548(11) 1.06984(10) 0.0730(6) Uani 1 1 d .
O37 O 1.12777(15) 1.23792(12) 1.12442(11) 0.0838(7) Uani 1 1 d .
C29 C 1.3152(2) 1.23014(13) 1.04410(12) 0.0441(6) Uani 1 1 d .
H29 H 1.2616 1.1937 1.0325 0.053 Uiso 1 1 calc R
C9 C 1.56560(16) 1.56593(13) 1.22894(12) 0.0393(5) Uani 1 1 d .
H9 H 1.4914 1.5831 1.2236 0.047 Uiso 1 1 calc R
C8 C 1.63101(18) 1.64291(13) 1.23894(14) 0.0523(6) Uani 1 1 d .
H8A H 1.6071 1.6705 1.2841 0.063 Uiso 1 1 calc R
H8B H 1.7051 1.6286 1.2462 0.063 Uiso 1 1 calc R
C33 C 1.03078(17) 1.47989(15) 1.14535(12) 0.0448(6) Uani 1 1 d .
H33 H 1.0283 1.4234 1.1299 0.054 Uiso 1 1 calc R
C46 C 1.6781(2) 1.34325(17) 1.26810(16) 0.0631(7) Uani 1 1 d .
H46 H 1.6796 1.3664 1.2203 0.076 Uiso 1 1 calc R
C31 C 1.2926(2) 1.62920(15) 1.40265(13) 0.0580(7) Uani 1 1 d .
H31 H 1.2944 1.6663 1.4419 0.070 Uiso 1 1 calc R
C44 C 1.20290(19) 1.50413(14) 1.07718(13) 0.0505(6) Uani 1 1 d .
H44 H 1.2332 1.4655 1.1084 0.061 Uiso 1 1 calc R
C5 C 1.5886(2) 1.58294(15) 1.08746(14) 0.0594(7) Uani 1 1 d .
H5A H 1.5151 1.5985 1.0798 0.071 Uiso 1 1 calc R
H5B H 1.6127 1.5555 1.0423 0.071 Uiso 1 1 calc R
C21 C 1.08884(19) 1.27079(14) 1.30207(13) 0.0523(6) Uani 1 1 d .
H21A H 1.1493 1.2796 1.3351 0.063 Uiso 1 1 calc R
H21B H 1.0965 1.2181 1.2792 0.063 Uiso 1 1 calc R
C28 C 1.4090(2) 1.23008(14) 1.00476(14) 0.0539(7) Uani 1 1 d .
H28 H 1.4205 1.1933 0.9661 0.065 Uiso 1 1 calc R
C42 C 1.2210(3) 1.59953(19) 0.97678(15) 0.0740(9) Uani 1 1 d .
H42 H 1.2626 1.6245 0.9402 0.089 Uiso 1 1 calc R
C48 C 1.6804(2) 1.22412(19) 1.3449(3) 0.0867(10) Uani 1 1 d .
H48 H 1.6833 1.1685 1.3495 0.104 Uiso 1 1 calc R
C43 C 1.2645(2) 1.54131(17) 1.02294(14) 0.0653(7) Uani 1 1 d .
H43 H 1.3356 1.5271 1.0175 0.078 Uiso 1 1 calc R
C6 C 1.6559(2) 1.65800(15) 1.09980(15) 0.0643(8) Uani 1 1 d .
H6A H 1.7303 1.6432 1.1031 0.077 Uiso 1 1 calc R
H6B H 1.6473 1.6942 1.0573 0.077 Uiso 1 1 calc R
C34 C 0.91476(19) 1.50878(19) 1.14900(16) 0.0816(10) Uani 1 1 d .
H34A H 0.9131 1.5644 1.1634 0.122 Uiso 1 1 calc R
H34B H 0.8766 1.4774 1.1855 0.122 Uiso 1 1 calc R
H34C H 0.8822 1.5026 1.1003 0.122 Uiso 1 1 calc R
C19 C 0.9688(2) 1.35652(17) 1.38050(15) 0.0654(8) Uani 1 1 d .
H19A H 1.0249 1.3692 1.4161 0.078 Uiso 1 1 calc R
H19B H 0.9016 1.3579 1.4073 0.078 Uiso 1 1 calc R
C20 C 0.9867(2) 1.27330(17) 1.34837(17) 0.0690(8) Uani 1 1 d .
H20A H 0.9269 1.2585 1.3166 0.083 Uiso 1 1 calc R
H20B H 0.9912 1.2347 1.3893 0.083 Uiso 1 1 calc R
C50 C 1.6717(2) 1.35389(17) 1.40104(16) 0.0625(7) Uani 1 1 d .
H50 H 1.6681 1.3848 1.4447 0.075 Uiso 1 1 calc R
C41 C 1.1170(3) 1.62014(16) 0.98501(14) 0.0678(8) Uani 1 1 d .
H41 H 1.0876 1.6596 0.9543 0.081 Uiso 1 1 calc R
C36 C 1.7054(2) 1.52671(16) 1.39451(14) 0.0734(8) Uani 1 1 d .
H36A H 1.6509 1.5213 1.4321 0.110 Uiso 1 1 calc R
H36B H 1.7165 1.5826 1.3836 0.110 Uiso 1 1 calc R
H36C H 1.7703 1.5036 1.4130 0.110 Uiso 1 1 calc R
C47 C 1.6811(2) 1.25937(19) 1.2752(2) 0.0817(10) Uani 1 1 d .
H47 H 1.6836 1.2275 1.2321 0.098 Uiso 1 1 calc R
C49 C 1.6756(2) 1.27103(19) 1.4072(2) 0.0816(9) Uani 1 1 d .
H49 H 1.6748 1.2473 1.4547 0.098 Uiso 1 1 calc R

loop_
_atom_site_aniso_label
_atom_site_aniso_U_11
_atom_site_aniso_U_22
_atom_site_aniso_U_33
_atom_site_aniso_U_23
_atom_site_aniso_U_13
_atom_site_aniso_U_12
O23 0.0299(8) 0.0403(8) 0.0427(8) -0.0077(8) 0.0002(7) -0.0033(7)
N26 0.0368(10) 0.0406(10) 0.0344(9) -0.0040(9) -0.0004(8) 0.0044(9)
O3 0.0345(8) 0.0478(9) 0.0447(8) -0.0078(8) 0.0030(7) -0.0055(8)
N16 0.0313(10) 0.0370(9) 0.0416(10) 0.0024(9) -0.0032(8) 0.0015(9)
C13 0.0348(12) 0.0368(11) 0.0362(11) -0.0039(11) 0.0046(10) -0.0012(11)
C17 0.0247(11) 0.0461(12) 0.0397(12) 0.0023(12) 0.0003(10) -0.0010(11)
C15 0.0362(13) 0.0384(12) 0.0565(14) -0.0032(12) 0.0028(11) 0.0065(11)
C25 0.0418(13) 0.0342(11) 0.0331(11) -0.0008(11) -0.0056(10) 0.0043(11)
C32 0.0454(15) 0.0515(14) 0.0533(14) -0.0089(13) 0.0136(12) 0.0070(13)
C30 0.0450(14) 0.0597(15) 0.0451(13) -0.0125(14) -0.0029(12) -0.0028(13)
C1 0.0402(13) 0.0452(13) 0.0352(11) -0.0037(12) -0.0011(10) 0.0096(12)
C24 0.0439(15) 0.0491(14) 0.0417(13) -0.0068(13) -0.0059(12) -0.0043(13)
C12 0.0325(12) 0.0391(12) 0.0371(11) 0.0029(11) 0.0060(10) -0.0049(11)
C22 0.0237(11) 0.0454(12) 0.0418(12) 0.0005(12) 0.0022(9) -0.0043(11)
C4 0.0320(12) 0.0512(13) 0.0426(12) 0.0006(12) 0.0020(10) -0.0081(12)
C14 0.0344(13) 0.0358(11) 0.0423(12) 0.0008(11) 0.0068(10) 0.0013(11)
N10 0.0258(9) 0.0495(10) 0.0432(10) 0.0070(10) -0.0003(8) 0.0003(9)
C2 0.0444(15) 0.0597(15) 0.0379(13) -0.0075(13) 0.0031(12) 0.0045(13)
C39 0.0466(14) 0.0400(12) 0.0405(12) -0.0028(12) -0.0047(11) -0.0002(12)
C18 0.0378(14) 0.0626(16) 0.0610(16) 0.0043(15) 0.0144(12) 0.0021(13)
C27 0.0497(16) 0.0595(16) 0.0479(14) -0.0105(14) 0.0127(12) 0.0087(14)
C45 0.0289(12) 0.0478(14) 0.0531(14) -0.0080(13) -0.0052(11) 0.0049(11)
C40 0.0662(18) 0.0486(15) 0.0468(14) -0.0013(14) -0.0107(13) 0.0040(14)
C35 0.0351(13) 0.0474(13) 0.0467(12) -0.0022(12) -0.0056(11) -0.0009(12)
C11 0.0361(13) 0.0459(13) 0.0413(12) 0.0035(12) 0.0033(10) 0.0001(12)
C7 0.0458(16) 0.0502(14) 0.089(2) 0.0147(16) -0.0039(15) -0.0093(13)
O38 0.0465(11) 0.0982(14) 0.0743(12) -0.0300(12) 0.0216(9) -0.0055(11)
O37 0.0563(12) 0.1132(16) 0.0819(13) -0.0512(13) 0.0072(10) -0.0324(12)
C29 0.0509(16) 0.0376(12) 0.0438(13) -0.0022(12) -0.0085(12) 0.0080(12)
C9 0.0283(11) 0.0459(12) 0.0435(12) 0.0000(12) 0.0004(10) -0.0025(11)
C8 0.0443(14) 0.0509(14) 0.0618(16) -0.0033(14) -0.0023(12) -0.0104(12)
C33 0.0343(12) 0.0519(14) 0.0481(13) 0.0037(13) -0.0053(11) 0.0013(12)
C46 0.0550(17) 0.0638(17) 0.0704(18) -0.0126(17) -0.0111(14) 0.0116(15)
C31 0.0634(17) 0.0622(16) 0.0485(14) -0.0234(14) 0.0015(13) 0.0039(15)
C44 0.0501(15) 0.0493(14) 0.0522(13) 0.0016(13) 0.0031(12) 0.0001(13)
C5 0.0618(17) 0.0686(17) 0.0478(14) 0.0089(15) 0.0030(13) -0.0055(15)
C21 0.0490(16) 0.0486(13) 0.0593(15) 0.0128(14) 0.0044(13) -0.0002(13)
C28 0.0679(19) 0.0469(14) 0.0469(14) -0.0158(13) 0.0023(14) 0.0131(15)
C42 0.099(3) 0.079(2) 0.0443(15) -0.0009(17) 0.0089(17) -0.039(2)
C48 0.053(2) 0.0597(19) 0.147(3) 0.011(3) -0.010(2) 0.0025(17)
C43 0.0598(17) 0.0767(19) 0.0594(16) -0.0048(17) 0.0104(14) -0.0110(17)
C6 0.0594(17) 0.0630(17) 0.0704(18) 0.0229(17) 0.0088(15) -0.0089(15)
C34 0.0373(14) 0.134(3) 0.0730(17) 0.032(2) -0.0097(13) 0.0085(18)
C19 0.0467(15) 0.089(2) 0.0608(16) 0.0138(17) 0.0179(13) 0.0014(15)
C20 0.0624(19) 0.0706(19) 0.0740(19) 0.0255(17) 0.0159(15) -0.0095(16)
C50 0.0554(16) 0.0670(18) 0.0652(17) 0.0044(16) -0.0001(14) 0.0108(15)
C41 0.104(3) 0.0521(16) 0.0469(15) 0.0067(14) -0.0164(17) -0.0152(19)
C36 0.089(2) 0.0598(16) 0.0717(17) -0.0159(16) -0.0350(16) 0.0108(16)
C47 0.069(2) 0.068(2) 0.109(3) -0.037(2) -0.014(2) 0.0133(17)
C49 0.069(2) 0.070(2) 0.106(3) 0.025(2) -0.001(2) 0.0057(18)

loop_
_atom_type_symbol
_atom_type_description
_atom_type_scat_dispersion_real
_atom_type_scat_dispersion_imag
_atom_type_scat_source
C C 0.0033 0.0016 'International Tables Vol C Tables 4.2.6.8 and 6.1.1.4'
H H 0.0000 0.0000 'International Tables Vol C Tables 4.2.6.8 and 6.1.1.4'
N N 0.0061 0.0033 'International Tables Vol C Tables 4.2.6.8 and 6.1.1.4'
O O 0.0106 0.0060 'International Tables Vol C Tables 4.2.6.8 and 6.1.1.4'

loop_
_geom_angle_atom_site_label_1
_geom_angle_atom_site_label_2
_geom_angle_atom_site_label_3
_geom_angle
C24 O23 C22 116.01(16)
C1 N26 C25 116.20(18)
C2 O3 C4 116.62(17)
C15 N16 C17 114.09(16)
C15 N16 C33 115.07(17)
C17 N16 C33 119.98(17)
C12 C13 C14 122.05(19)
N16 C17 C22 113.21(16)
N16 C17 C18 117.48(17)
C22 C17 C18 107.99(17)
N16 C15 C14 112.84(17)
N26 C25 C29 124.0(2)
N26 C25 C24 119.71(19)
C29 C25 C24 116.3(2)
C14 C32 C31 120.1(2)
C31 C30 C12 120.1(2)
N26 C1 C27 124.0(2)
N26 C1 C2 120.09(19)
C27 C1 C2 115.9(2)
O37 C24 O23 123.8(2)
O37 C24 C25 121.4(2)
O23 C24 C25 114.84(19)
C13 C12 C30 118.6(2)
C13 C12 C11 120.58(19)
C30 C12 C11 120.82(19)
O23 C22 C17 107.63(16)
O23 C22 C21 109.16(16)
C17 C22 C21 111.78(17)
O3 C4 C5 108.38(17)
O3 C4 C9 106.86(16)
C5 C4 C9 112.76(18)
C32 C14 C13 118.4(2)
C32 C14 C15 120.71(19)
C13 C14 C15 120.90(19)
C9 N10 C11 117.04(16)
C9 N10 C35 120.36(16)
C11 N10 C35 117.90(17)
O38 C2 O3 124.0(2)
O38 C2 C1 122.3(2)
O3 C2 C1 113.64(19)
C44 C39 C40 117.7(2)
C44 C39 C33 119.2(2)
C40 C39 C33 123.1(2)
C19 C18 C17 111.46(18)
C28 C27 C1 118.5(2)
C46 C45 C50 116.9(2)
C46 C45 C35 120.3(2)
C50 C45 C35 122.8(2)
C41 C40 C39 121.1(3)
N10 C35 C36 109.92(19)
N10 C35 C45 114.14(18)
C36 C35 C45 112.7(2)
N10 C11 C12 112.63(18)
C6 C7 C8 110.4(2)
C28 C29 C25 118.5(2)
N10 C9 C4 116.54(17)
N10 C9 C8 111.68(18)
C4 C9 C8 109.43(18)
C7 C8 C9 113.11(19)
N16 C33 C39 108.76(17)
N16 C33 C34 115.18(19)
C39 C33 C34 113.23(19)
C45 C46 C47 120.9(3)
C30 C31 C32 120.7(2)
C43 C44 C39 120.9(2)
C4 C5 C6 111.7(2)
C22 C21 C20 111.04(19)
C29 C28 C27 118.8(2)
C41 C42 C43 119.7(3)
C49 C48 C47 119.3(3)
C42 C43 C44 120.3(3)
C7 C6 C5 110.2(2)
C20 C19 C18 110.4(2)
C19 C20 C21 110.6(2)
C45 C50 C49 121.6(3)
C42 C41 C40 120.3(3)
C48 C47 C46 120.5(3)
C48 C49 C50 120.9(3)

loop_
_geom_bond_atom_site_label_1
_geom_bond_atom_site_label_2
_geom_bond_distance
O23 C24 1.324(2)
O23 C22 1.470(2)
N26 C1 1.333(2)
N26 C25 1.335(3)
O3 C2 1.337(3)
O3 C4 1.468(2)
N16 C15 1.457(2)
N16 C17 1.465(2)
N16 C33 1.466(3)
C13 C12 1.375(3)
C13 C14 1.388(3)
C17 C22 1.519(3)
C17 C18 1.535(3)
C15 C14 1.516(3)
C25 C29 1.389(3)
C25 C24 1.503(3)
C32 C14 1.377(3)
C32 C31 1.382(3)
C30 C31 1.373(3)
C30 C12 1.384(3)
C1 C27 1.385(3)
C1 C2 1.507(3)
C24 O37 1.206(3)
C12 C11 1.517(3)
C22 C21 1.517(3)
C4 C5 1.519(3)
C4 C9 1.528(3)
N10 C9 1.452(3)
N10 C11 1.455(3)
N10 C35 1.470(3)
C2 O38 1.207(2)
C39 C44 1.384(3)
C39 C40 1.391(3)
C39 C33 1.526(3)
C18 C19 1.519(3)
C27 C28 1.378(3)
C45 C46 1.383(3)
C45 C50 1.389(3)
C45 C35 1.526(3)
C40 C41 1.381(3)
C35 C36 1.523(3)
C7 C6 1.514(3)
C7 C8 1.525(3)
C29 C28 1.370(3)
C9 C8 1.533(3)
C33 C34 1.537(3)
C46 C47 1.402(4)
C44 C43 1.380(3)
C5 C6 1.524(3)
C21 C20 1.525(3)
C42 C41 1.360(4)
C42 C43 1.381(4)
C48 C49 1.352(4)
C48 C47 1.368(4)
C19 C20 1.514(4)
C50 C49 1.384(4)
